data_4312761
loop_
_publ_author_name
'Xiaofeng Li'
'Weisheng Liu'
'Zhijun Guo'
'Minyu Tan'

_publ_section_title
;
 Trinuclear to Dinuclear: A Radii Dependence Lanthanide(III) Self-Assembly
 Coordination Behavior of an Amide-Type Tripodal Ligand
;
_journal_name_full 'Inorganic Chemistry'
_journal_page_first 8735
_journal_page_last 8738
_journal_paper_doi 10.1021/ic034268d
_journal_volume 42
_journal_year 2003
_chemical_formula_sum 'C25.5 H54 Cl3 N10 Nd2 O26'
_chemical_formula_weight 1311.62
_chemical_name_systematic
; 
 ? 
;
_space_group_IT_number 19
_symmetry_cell_setting orthorhombic
_symmetry_space_group_name_Hall 'P 2ac 2ab'
_symmetry_space_group_name_H-M 'P 21 21 21'
_atom_sites_solution_hydrogens geom
_atom_sites_solution_primary direct
_atom_sites_solution_secondary difmap
_audit_creation_method SHELXL-97
_cell_angle_alpha 90.00
_cell_angle_beta 90.00
_cell_angle_gamma 90.00
_cell_formula_units_Z 4
_cell_length_a 12.969(5)
_cell_length_b 15.359(4)
_cell_length_c 25.553(8)
_cell_measurement_reflns_used 26
_cell_measurement_temperature 288(2)
_cell_measurement_theta_max 15.87
_cell_measurement_theta_min 2.60
_cell_volume 5090(3)
_computing_cell_refinement 'Siemens XSCANS'
_computing_data_collection 'Siemens XSCANS'
_computing_data_reduction 'Siemens SHELXTL'
_computing_molecular_graphics 'Siemens SHELXTL'
_computing_publication_material 'Siemens SHELXTL'
_computing_structure_refinement 'SHELXL-97 (Sheldrick, 1997)'
_computing_structure_solution 'SHELXS-97 (Sheldrick, 1990)'
_diffrn_ambient_temperature 288(2)
_diffrn_measured_fraction_theta_full 0.999
_diffrn_measured_fraction_theta_max 0.999
_diffrn_measurement_device_type 'Siemens P4'
_diffrn_measurement_method '\w scans'
_diffrn_radiation_monochromator graphite
_diffrn_radiation_source 'normal-focus sealed tube'
_diffrn_radiation_type MoK\a
_diffrn_radiation_wavelength 0.71073
_diffrn_reflns_av_R_equivalents 0.0161
_diffrn_reflns_av_sigmaI/netI 0.0661
_diffrn_reflns_limit_h_max 15
_diffrn_reflns_limit_h_min 0
_diffrn_reflns_limit_k_max 18
_diffrn_reflns_limit_k_min 0
_diffrn_reflns_limit_l_max 30
_diffrn_reflns_limit_l_min -1
_diffrn_reflns_number 5589
_diffrn_reflns_theta_full 25.50
_diffrn_reflns_theta_max 25.50
_diffrn_reflns_theta_min 1.55
_diffrn_standards_decay_% 1.94
_diffrn_standards_interval_count 97
_diffrn_standards_number 3
_exptl_absorpt_coefficient_mu 2.263
_exptl_absorpt_correction_T_max 0.8026
_exptl_absorpt_correction_T_min 0.6174
_exptl_absorpt_correction_type empirical
_exptl_crystal_density_diffrn 1.712
_exptl_crystal_density_method 'not measured'
_exptl_crystal_F_000 2624
_exptl_crystal_size_max 0.68
_exptl_crystal_size_mid 0.22
_exptl_crystal_size_min 0.18
_refine_diff_density_max 1.096
_refine_diff_density_min -0.387
_refine_diff_density_rms 0.118
_refine_ls_abs_structure_details 'Flack H D (1983), Acta Cryst. A39, 876-881'
_refine_ls_abs_structure_Flack -0.07(3)
_refine_ls_extinction_coef 0.00040(6)
_refine_ls_extinction_expression Fc^*^=kFc[1+0.001xFc^2^\l^3^/sin(2\q)]^-1/4^
_refine_ls_extinction_method SHELXL
_refine_ls_goodness_of_fit_ref 0.892
_refine_ls_hydrogen_treatment constr
_refine_ls_matrix_type full
_refine_ls_number_parameters 613
_refine_ls_number_reflns 5349
_refine_ls_number_restraints 16
_refine_ls_restrained_S_all 0.892
_refine_ls_R_factor_all 0.0640
_refine_ls_R_factor_gt 0.0432
_refine_ls_shift/su_max 0.001
_refine_ls_shift/su_mean 0.000
_refine_ls_structure_factor_coef Fsqd
_refine_ls_weighting_details 'calc w=1/[\s^2^(Fo^2^)+(0.0586P)^2^+0.0000P] where P=(Fo^2^+2Fc^2^)/3'
_refine_ls_weighting_scheme calc
_refine_ls_wR_factor_gt 0.0979
_refine_ls_wR_factor_ref 0.1042
_reflns_number_gt 3779
_reflns_number_total 5349
_reflns_threshold_expression >2sigma(I)
_cod_data_source_file ic034268dsi20030924_032400_2.cif
_cod_data_source_block y797
_cod_depositor_comments
;
The following automatic conversions were performed:

'_symmetry_cell_setting' value 'Orthorhombic' changed to
'orthorhombic' according to the built-in table from CIF Core
dictionary named 'cif_core.dic' version 2.4.1 from 2010-06-29.

Automatic conversion script
Id: cif_fix_values 1646 2011-03-28 12:23:43Z adriana 

The following automatic conversions were performed:

'_refine_ls_hydrogen_treatment' value 'constra' was replaced with the
value 'constr' as specified in the replacement file
'src/cod-tools/trunk/data/replacement-values/replacement_values.lst'.

Automatic conversion script
Id: cif_fix_values 5376 2017-05-30 11:51:03Z andrius 
;
_cod_original_formula_sum 'C25.50 H54 Cl3 N10 Nd2 O26'
_cod_database_code 4312761

loop_
_symmetry_equiv_pos_as_xyz
'x, y, z'
'-x+1/2, -y, z+1/2'
'-x, y+1/2, -z+1/2'
'x+1/2, -y+1/2, -z'

loop_
_atom_site_label
_atom_site_type_symbol
_atom_site_fract_x
_atom_site_fract_y
_atom_site_fract_z
_atom_site_U_iso_or_equiv
_atom_site_adp_type
_atom_site_occupancy
_atom_site_symmetry_multiplicity
_atom_site_calc_flag
_atom_site_refinement_flags
_atom_site_disorder_assembly
_atom_site_disorder_group
Nd1 Nd 1.18212(4) 0.71095(4) 0.15650(3) 0.04283(16) Uani 1 1 d . . .
Nd2 Nd 0.77495(5) 0.64244(4) 0.16220(3) 0.05275(19) Uani 1 1 d . . .
O1 O 1.3106(7) 0.7202(6) 0.0831(3) 0.063(2) Uani 1 1 d D . .
O2 O 1.2322(7) 0.5769(6) 0.1109(3) 0.061(2) Uani 1 1 d . . .
O3 O 1.3201(6) 0.8046(5) 0.1983(3) 0.053(2) Uani 1 1 d . . .
O4 O 1.3225(6) 0.6419(5) 0.2021(3) 0.057(2) Uani 1 1 d . . .
O5 O 1.0726(6) 0.8416(5) 0.1886(3) 0.053(2) Uani 1 1 d D . .
O6 O 1.1402(6) 0.7246(5) 0.2491(3) 0.057(2) Uani 1 1 d . . .
O7 O 1.0753(6) 0.7127(7) 0.0758(3) 0.067(2) Uani 1 1 d . . .
O8 O 0.9867(6) 0.6656(5) 0.1725(3) 0.053(2) Uani 1 1 d . . .
O9 O 1.0924(6) 0.5651(5) 0.1972(4) 0.059(2) Uani 1 1 d . . .
O10 O 0.9270(6) 0.5477(5) 0.2076(3) 0.053(2) Uani 1 1 d . . .
O11 O 0.7323(7) 0.5916(6) 0.2554(3) 0.064(2) Uani 1 1 d . . .
O12 O 0.8292(6) 0.7050(6) 0.2514(3) 0.065(2) Uani 1 1 d . . .
O13 O 0.7933(9) 0.6487(7) 0.3274(4) 0.096(3) Uani 1 1 d . . .
O14 O 0.8542(7) 0.7348(6) 0.0856(4) 0.068(3) Uani 1 1 d . . .
O15 O 0.8235(6) 0.8073(5) 0.1563(4) 0.065(2) Uani 1 1 d . . .
O16 O 0.8722(9) 0.8767(7) 0.0870(5) 0.100(4) Uani 1 1 d . . .
O17 O 0.7296(11) 0.5735(8) 0.0707(4) 0.092(3) Uani 1 1 d . . .
O18 O 0.8881(9) 0.5609(7) 0.0965(4) 0.079(3) Uani 1 1 d . . .
O19 O 0.8364(14) 0.4980(7) 0.0245(5) 0.138(6) Uani 1 1 d . . .
O20 O 0.7398(7) 0.4774(6) 0.1684(4) 0.070(3) Uani 1 1 d . . .
O21 O 0.6049(7) 0.5571(8) 0.1655(5) 0.091(3) Uani 1 1 d . . .
O22 O 0.5855(8) 0.4208(7) 0.1715(5) 0.109(4) Uani 1 1 d . . .
O23 O 0.6291(8) 0.7422(7) 0.1993(4) 0.085(3) Uani 1 1 d . . .
O24 O 0.6355(8) 0.7336(6) 0.1146(4) 0.072(3) Uani 1 1 d . . .
O25 O 0.5343(8) 0.8254(8) 0.1525(6) 0.109(4) Uani 1 1 d . . .
N1 N 1.2189(7) 0.8724(6) 0.1135(3) 0.052(2) Uani 1 1 d D . .
N2 N 1.3630(8) 0.4909(7) 0.0833(4) 0.063(3) Uani 1 1 d D . .
N3 N 1.4190(10) 0.6273(7) 0.2742(5) 0.083(4) Uani 1 1 d D . .
N4 N 1.0505(9) 0.7615(7) 0.3204(4) 0.073(3) Uani 1 1 d D . .
N5 N 1.0033(8) 0.5912(6) 0.1924(4) 0.046(2) Uani 1 1 d . . .
N6 N 0.7851(8) 0.6473(7) 0.2791(4) 0.060(3) Uani 1 1 d . . .
N7 N 0.8504(8) 0.8080(8) 0.1077(5) 0.065(3) Uani 1 1 d . . .
N8 N 0.8187(15) 0.5426(8) 0.0651(6) 0.088(4) Uani 1 1 d . . .
N9 N 0.6422(12) 0.4818(9) 0.1674(6) 0.083(4) Uani 1 1 d . . .
N10 N 0.5990(8) 0.7684(7) 0.1556(6) 0.065(3) Uani 1 1 d . . .
C1 C 1.2564(11) 0.8606(10) 0.0594(4) 0.077(4) Uani 1 1 d D . .
H1A H 1.2004 0.8395 0.0376 0.092 Uiso 1 1 calc R . .
H1B H 1.2786 0.9164 0.0455 0.092 Uiso 1 1 calc R . .
C2 C 1.3423(12) 0.7990(9) 0.0573(6) 0.076(4) Uani 1 1 d . . .
H2A H 1.3605 0.7869 0.0212 0.091 Uiso 1 1 calc R . .
H2B H 1.4022 0.8233 0.0747 0.091 Uiso 1 1 calc R . .
C3 C 1.3788(9) 0.6493(7) 0.0758(5) 0.070(4) Uani 1 1 d D . .
H3A H 1.4394 0.6559 0.0977 0.084 Uiso 1 1 calc R . .
H3B H 1.4008 0.6460 0.0395 0.084 Uiso 1 1 calc R . .
C4 C 1.3203(11) 0.5696(10) 0.0907(5) 0.065(4) Uani 1 1 d . . .
C5 C 1.4649(9) 0.4786(10) 0.0594(5) 0.089(5) Uani 1 1 d D . .
H5A H 1.4975 0.4279 0.0749 0.106 Uiso 1 1 calc R . .
H5B H 1.5076 0.5288 0.0671 0.106 Uiso 1 1 calc R . .
C6 C 1.4598(14) 0.4665(12) 0.0008(5) 0.111(7) Uani 1 1 d D . .
H6A H 1.4106 0.5065 -0.0137 0.133 Uiso 1 1 calc R . .
H6B H 1.4391 0.4079 -0.0070 0.133 Uiso 1 1 calc R . .
H6C H 1.5265 0.4775 -0.0141 0.133 Uiso 1 1 calc R . .
C7 C 1.3053(14) 0.4129(9) 0.0988(6) 0.088(5) Uani 1 1 d . . .
H7A H 1.3270 0.3647 0.0770 0.106 Uiso 1 1 calc R . .
H7B H 1.2326 0.4229 0.0922 0.106 Uiso 1 1 calc R . .
C8 C 1.3186(13) 0.3876(11) 0.1550(7) 0.110(6) Uani 1 1 d . . .
H8A H 1.3908 0.3861 0.1634 0.132 Uiso 1 1 calc R . .
H8B H 1.2890 0.3311 0.1606 0.132 Uiso 1 1 calc R . .
H8C H 1.2847 0.4295 0.1769 0.132 Uiso 1 1 calc R . .
C9 C 1.2949(9) 0.9244(8) 0.1434(5) 0.070(4) Uani 1 1 d D . .
H9A H 1.2751 0.9853 0.1418 0.084 Uiso 1 1 calc R . .
H9B H 1.3619 0.9188 0.1269 0.084 Uiso 1 1 calc R . .
C10 C 1.3041(12) 0.8980(8) 0.1996(5) 0.067(4) Uani 1 1 d . . .
H10A H 1.3621 0.9271 0.2161 0.081 Uiso 1 1 calc R . .
H10B H 1.2418 0.9123 0.2187 0.081 Uiso 1 1 calc R . .
C11 C 1.3741(10) 0.7727(8) 0.2440(5) 0.060(3) Uani 1 1 d . . .
H11A H 1.3395 0.7911 0.2758 0.072 Uiso 1 1 calc R . .
H11B H 1.4445 0.7939 0.2446 0.072 Uiso 1 1 calc R . .
C12 C 1.3718(11) 0.6772(9) 0.2389(5) 0.056(3) Uani 1 1 d . . .
C13 C 1.4149(15) 0.5317(7) 0.2704(8) 0.103(6) Uani 1 1 d D . .
H13A H 1.4708 0.5066 0.2906 0.124 Uiso 1 1 calc R . .
H13B H 1.4237 0.5142 0.2342 0.124 Uiso 1 1 calc R . .
C14 C 1.3150(19) 0.4985(11) 0.2903(8) 0.136(9) Uani 1 1 d . . .
H14A H 1.3050 0.5180 0.3256 0.163 Uiso 1 1 calc R . .
H14B H 1.3153 0.4360 0.2894 0.163 Uiso 1 1 calc R . .
H14C H 1.2601 0.5200 0.2687 0.163 Uiso 1 1 calc R . .
C15 C 1.4978(14) 0.6660(13) 0.3088(7) 0.146(10) Uani 1 1 d D . .
H15A H 1.5125 0.7255 0.2985 0.176 Uiso 1 1 calc R . .
H15B H 1.5612 0.6325 0.3075 0.176 Uiso 1 1 calc R . .
C16 C 1.452(2) 0.6631(19) 0.3623(8) 0.243(19) Uani 1 1 d D . .
H16A H 1.3957 0.6222 0.3628 0.291 Uiso 1 1 calc R . .
H16B H 1.4264 0.7199 0.3715 0.291 Uiso 1 1 calc R . .
H16C H 1.5032 0.6455 0.3871 0.291 Uiso 1 1 calc R . .
C17 C 1.1192(12) 0.9177(9) 0.1109(6) 0.080(5) Uani 1 1 d . . .
H17A H 1.0741 0.8866 0.0871 0.095 Uiso 1 1 calc R . .
H17B H 1.1299 0.9757 0.0969 0.095 Uiso 1 1 calc R . .
C18 C 1.0668(10) 0.9249(6) 0.1640(5) 0.066(3) Uani 1 1 d D . .
H18A H 1.1013 0.9683 0.1853 0.080 Uiso 1 1 calc R . .
H18B H 0.9954 0.9421 0.1596 0.080 Uiso 1 1 calc R . .
C19 C 1.0236(10) 0.8408(7) 0.2383(5) 0.059(3) Uani 1 1 d . . .
H19A H 0.9509 0.8272 0.2346 0.071 Uiso 1 1 calc R . .
H19B H 1.0300 0.8972 0.2551 0.071 Uiso 1 1 calc R . .
C20 C 1.0767(9) 0.7721(7) 0.2703(5) 0.052(3) Uani 1 1 d . . .
C21 C 1.1130(13) 0.6998(9) 0.3511(6) 0.111(6) Uani 1 1 d D . .
H21A H 1.1182 0.7199 0.3870 0.133 Uiso 1 1 calc R . .
H21B H 1.1821 0.6965 0.3367 0.133 Uiso 1 1 calc R . .
C22 C 1.0639(15) 0.6117(12) 0.3498(10) 0.145(9) Uani 1 1 d D . .
H22A H 0.9985 0.6139 0.3674 0.174 Uiso 1 1 calc R . .
H22B H 1.1079 0.5704 0.3671 0.174 Uiso 1 1 calc R . .
H22C H 1.0537 0.5941 0.3142 0.174 Uiso 1 1 calc R . .
C23 C 0.9656(10) 0.8117(8) 0.3441(6) 0.081(4) Uani 1 1 d D . .
H23A H 0.9218 0.7729 0.3643 0.098 Uiso 1 1 calc R . .
H23B H 0.9239 0.8376 0.3167 0.098 Uiso 1 1 calc R . .
C24 C 1.0066(15) 0.8817(12) 0.3790(7) 0.118(7) Uani 1 1 d . . .
H24A H 1.0341 0.8560 0.4103 0.141 Uiso 1 1 calc R . .
H24B H 0.9519 0.9211 0.3880 0.141 Uiso 1 1 calc R . .
H24C H 1.0601 0.9129 0.3611 0.141 Uiso 1 1 calc R . .
O26 O 1.1255(12) 0.6568(9) -0.0207(4) 0.118(4) Uani 1 1 d D . .
H26 H 1.1380 0.6830 -0.0480 0.141 Uiso 1 1 calc R . .
C26 C 1.127(2) 0.5589(10) -0.0311(9) 0.216(15) Uani 1 1 d D . .
H26A H 1.1735 0.5465 -0.0594 0.259 Uiso 1 1 calc R . .
H26B H 1.0588 0.5398 -0.0404 0.259 Uiso 1 1 calc R . .
H26C H 1.1492 0.5289 -0.0002 0.259 Uiso 1 1 calc R . .
C25 C 0.7313(9) 0.6730(10) 0.5017(4) 0.104(13) Uani 0.50 1 d PD . .
Cl1 Cl 0.6101(9) 0.7244(6) 0.4973(3) 0.109(3) Uani 0.50 1 d PD . .
Cl2 Cl 0.7770(9) 0.6628(6) 0.4370(3) 0.111(4) Uani 0.50 1 d PD . .
Cl3 Cl 0.8108(13) 0.7570(10) 0.5254(5) 0.186(6) Uani 0.50 1 d PD . .

loop_
_atom_site_aniso_label
_atom_site_aniso_U_11
_atom_site_aniso_U_22
_atom_site_aniso_U_33
_atom_site_aniso_U_23
_atom_site_aniso_U_13
_atom_site_aniso_U_12
Nd1 0.0406(3) 0.0436(3) 0.0443(3) -0.0001(3) 0.0010(3) -0.0041(3)
Nd2 0.0453(3) 0.0562(4) 0.0567(4) 0.0093(4) -0.0043(4) -0.0083(3)
O1 0.064(5) 0.063(5) 0.063(5) -0.001(5) 0.018(5) -0.014(5)
O2 0.046(5) 0.076(6) 0.062(5) -0.021(5) 0.013(5) -0.011(5)
O3 0.060(5) 0.047(5) 0.052(5) 0.005(4) -0.013(5) -0.007(4)
O4 0.054(5) 0.052(5) 0.065(5) -0.008(4) 0.005(5) -0.002(5)
O5 0.056(5) 0.043(5) 0.060(5) 0.010(4) 0.005(4) -0.004(4)
O6 0.064(5) 0.060(5) 0.047(5) -0.001(4) 0.009(4) 0.017(5)
O7 0.061(5) 0.090(6) 0.050(5) 0.004(5) -0.005(4) -0.011(6)
O8 0.046(4) 0.050(4) 0.062(6) 0.008(4) -0.004(4) -0.007(4)
O9 0.045(5) 0.056(5) 0.076(6) 0.008(5) 0.003(5) 0.009(4)
O10 0.049(5) 0.045(5) 0.067(6) 0.012(4) 0.005(4) -0.007(4)
O11 0.058(5) 0.067(6) 0.066(6) 0.003(5) -0.005(5) -0.022(5)
O12 0.057(5) 0.065(5) 0.074(6) 0.009(5) 0.009(5) -0.023(5)
O13 0.136(10) 0.097(7) 0.056(6) -0.001(6) -0.003(6) -0.041(8)
O14 0.060(6) 0.070(7) 0.074(7) 0.008(5) -0.005(5) -0.002(5)
O15 0.057(5) 0.059(5) 0.079(6) 0.011(5) -0.003(6) 0.000(4)
O16 0.106(9) 0.076(7) 0.118(9) 0.046(7) 0.004(8) -0.022(7)
O17 0.108(9) 0.095(8) 0.073(7) 0.012(7) -0.017(8) -0.015(8)
O18 0.085(8) 0.089(8) 0.063(6) 0.000(6) -0.002(6) 0.005(7)
O19 0.257(19) 0.082(7) 0.074(7) -0.021(7) -0.042(10) 0.036(10)
O20 0.065(6) 0.082(6) 0.063(6) 0.007(5) -0.013(5) -0.012(5)
O21 0.063(6) 0.107(8) 0.104(9) 0.026(8) -0.018(7) -0.031(6)
O22 0.103(8) 0.099(8) 0.126(11) 0.049(8) -0.035(8) -0.059(7)
O23 0.061(6) 0.124(10) 0.071(7) 0.025(7) 0.004(6) 0.015(6)
O24 0.062(6) 0.079(7) 0.074(7) 0.001(6) 0.000(6) -0.005(5)
O25 0.081(7) 0.129(9) 0.118(10) 0.017(9) -0.008(8) 0.044(7)
N1 0.049(6) 0.050(6) 0.056(6) 0.008(5) 0.001(5) -0.008(5)
N2 0.063(7) 0.060(7) 0.066(7) -0.018(6) 0.018(6) -0.004(6)
N3 0.090(9) 0.086(9) 0.071(8) -0.002(7) -0.040(7) 0.004(8)
N4 0.085(8) 0.075(8) 0.060(7) -0.009(6) 0.016(6) 0.015(7)
N5 0.051(6) 0.040(5) 0.046(6) 0.007(5) -0.005(5) 0.006(5)
N6 0.057(7) 0.066(7) 0.057(7) -0.011(6) 0.002(6) -0.002(6)
N7 0.040(6) 0.079(9) 0.075(8) 0.026(7) -0.004(6) -0.008(6)
N8 0.131(13) 0.057(8) 0.075(9) 0.009(7) -0.020(11) -0.004(9)
N9 0.094(10) 0.079(8) 0.077(9) 0.033(8) -0.029(8) -0.033(8)
N10 0.045(6) 0.078(8) 0.074(8) 0.017(8) -0.007(7) 0.001(5)
C1 0.085(11) 0.091(10) 0.055(8) 0.008(8) 0.005(8) -0.022(10)
C2 0.092(12) 0.065(9) 0.070(9) -0.003(8) 0.022(8) -0.029(9)
C3 0.071(10) 0.078(9) 0.062(8) -0.012(8) 0.013(8) -0.029(9)
C4 0.056(8) 0.093(10) 0.046(7) -0.019(7) 0.005(7) -0.027(9)
C5 0.088(12) 0.076(10) 0.102(13) -0.011(10) 0.028(10) 0.012(9)
C6 0.119(15) 0.113(15) 0.100(14) -0.016(12) 0.047(13) 0.011(12)
C7 0.105(14) 0.054(8) 0.105(13) -0.022(8) 0.006(11) 0.017(9)
C8 0.100(12) 0.120(13) 0.110(14) 0.026(13) 0.006(15) -0.006(11)
C9 0.065(9) 0.058(7) 0.087(11) 0.017(7) 0.001(8) -0.018(7)
C10 0.072(10) 0.057(8) 0.073(9) -0.009(7) -0.014(8) -0.009(7)
C11 0.056(8) 0.056(8) 0.068(9) -0.005(7) -0.010(7) -0.007(7)
C12 0.053(8) 0.066(8) 0.048(7) -0.006(6) -0.006(7) 0.009(7)
C13 0.104(14) 0.073(11) 0.133(17) 0.032(11) -0.024(13) 0.026(10)
C14 0.21(3) 0.080(12) 0.117(16) 0.024(12) -0.058(19) 0.020(16)
C15 0.23(3) 0.100(15) 0.111(17) 0.018(14) -0.06(2) 0.029(17)
C16 0.42(5) 0.19(3) 0.13(2) -0.04(2) -0.10(3) -0.04(4)
C17 0.087(11) 0.069(9) 0.084(11) 0.030(8) -0.036(9) -0.027(9)
C18 0.070(8) 0.054(7) 0.076(10) 0.002(8) 0.004(9) -0.002(6)
C19 0.065(8) 0.042(7) 0.071(9) -0.008(6) 0.012(7) 0.002(6)
C20 0.061(8) 0.046(7) 0.049(7) -0.002(6) 0.008(6) -0.001(6)
C21 0.181(19) 0.090(12) 0.061(11) 0.005(10) 0.021(12) 0.010(13)
C22 0.115(16) 0.17(2) 0.15(2) -0.041(19) 0.036(17) -0.003(15)
C23 0.097(11) 0.082(10) 0.065(9) -0.019(9) 0.031(10) -0.013(8)
C24 0.111(15) 0.130(17) 0.111(15) -0.020(14) 0.018(13) 0.005(13)
O26 0.134(10) 0.144(11) 0.075(7) -0.004(8) 0.023(8) -0.020(10)
C26 0.23(3) 0.26(3) 0.15(2) -0.12(2) -0.06(2) 0.10(3)
C25 0.20(4) 0.070(18) 0.042(15) 0.001(14) 0.02(2) 0.00(2)
Cl1 0.177(9) 0.088(6) 0.062(5) 0.024(5) 0.029(6) 0.005(6)
Cl2 0.181(10) 0.093(6) 0.060(4) 0.012(4) 0.040(6) 0.029(7)
Cl3 0.235(16) 0.192(13) 0.130(10) -0.051(10) -0.018(11) -0.052(13)

loop_
_atom_type_symbol
_atom_type_description
_atom_type_scat_dispersion_real
_atom_type_scat_dispersion_imag
_atom_type_scat_source
C C 0.0033 0.0016 'International Tables Vol C Tables 4.2.6.8 and 6.1.1.4'
H H 0.0000 0.0000 'International Tables Vol C Tables 4.2.6.8 and 6.1.1.4'
N N 0.0061 0.0033 'International Tables Vol C Tables 4.2.6.8 and 6.1.1.4'
O O 0.0106 0.0060 'International Tables Vol C Tables 4.2.6.8 and 6.1.1.4'
Cl Cl 0.1484 0.1585 'International Tables Vol C Tables 4.2.6.8 and 6.1.1.4'
Nd Nd -0.1943 3.0179 'International Tables Vol C Tables 4.2.6.8 and 6.1.1.4'

loop_
_geom_angle_atom_site_label_1
_geom_angle_atom_site_label_2
_geom_angle_atom_site_label_3
_geom_angle
_geom_angle_site_symmetry_1
_geom_angle_site_symmetry_3
_geom_angle_publ_flag
O4 Nd1 O6 74.7(3) . . ?
O4 Nd1 O2 70.1(3) . . ?
O6 Nd1 O2 126.3(3) . . ?
O4 Nd1 O7 145.9(3) . . ?
O6 Nd1 O7 132.9(3) . . ?
O2 Nd1 O7 76.3(3) . . ?
O4 Nd1 O1 83.4(3) . . ?
O6 Nd1 O1 150.2(3) . . ?
O2 Nd1 O1 61.1(3) . . ?
O7 Nd1 O1 75.5(3) . . ?
O4 Nd1 O3 60.7(2) . . ?
O6 Nd1 O3 72.5(3) . . ?
O2 Nd1 O3 119.3(3) . . ?
O7 Nd1 O3 137.6(3) . . ?
O1 Nd1 O3 79.3(3) . . ?
O4 Nd1 O5 127.0(3) . . ?
O6 Nd1 O5 60.3(3) . . ?
O2 Nd1 O5 160.9(3) . . ?
O7 Nd1 O5 87.0(3) . . ?
O1 Nd1 O5 123.8(3) . . ?
O3 Nd1 O5 79.3(3) . . ?
O4 Nd1 O8 122.0(3) . . ?
O6 Nd1 O8 70.1(3) . . ?
O2 Nd1 O8 96.1(3) . . ?
O7 Nd1 O8 66.4(3) . . ?
O1 Nd1 O8 139.6(3) . . ?
O3 Nd1 O8 139.2(3) . . ?
O5 Nd1 O8 68.4(2) . . ?
O4 Nd1 O9 77.1(3) . . ?
O6 Nd1 O9 66.7(3) . . ?
O2 Nd1 O9 66.8(3) . . ?
O7 Nd1 O9 95.0(3) . . ?
O1 Nd1 O9 127.8(3) . . ?
O3 Nd1 O9 127.3(3) . . ?
O5 Nd1 O9 106.3(2) . . ?
O8 Nd1 O9 47.2(2) . . ?
O4 Nd1 N1 117.3(3) . . ?
O6 Nd1 N1 110.4(3) . . ?
O2 Nd1 N1 121.3(3) . . ?
O7 Nd1 N1 75.8(3) . . ?
O1 Nd1 N1 62.4(3) . . ?
O3 Nd1 N1 62.3(2) . . ?
O5 Nd1 N1 61.6(2) . . ?
O8 Nd1 N1 117.5(3) . . ?
O9 Nd1 N1 164.7(3) . . ?
O18 Nd2 O11 125.7(3) . . ?
O18 Nd2 O21 105.3(4) . . ?
O11 Nd2 O21 68.2(3) . . ?
O18 Nd2 O12 127.4(3) . . ?
O11 Nd2 O12 49.5(3) . . ?
O21 Nd2 O12 113.4(3) . . ?
O18 Nd2 O20 70.1(3) . . ?
O11 Nd2 O20 66.8(3) . . ?
O21 Nd2 O20 49.0(3) . . ?
O12 Nd2 O20 111.2(3) . . ?
O18 Nd2 O24 110.9(3) . . ?
O11 Nd2 O24 116.7(3) . . ?
O21 Nd2 O24 72.0(3) . . ?
O12 Nd2 O24 113.9(3) . . ?
O20 Nd2 O24 115.9(3) . . ?
O18 Nd2 O23 160.2(3) . . ?
O11 Nd2 O23 71.7(3) . . ?
O21 Nd2 O23 70.5(4) . . ?
O12 Nd2 O23 69.9(3) . . ?
O20 Nd2 O23 115.2(3) . . ?
O24 Nd2 O23 49.3(3) . . ?
O18 Nd2 O15 107.4(3) . . ?
O11 Nd2 O15 113.6(3) . . ?
O21 Nd2 O15 134.7(3) . . ?
O12 Nd2 O15 67.9(3) . . ?
O20 Nd2 O15 176.2(3) . . ?
O24 Nd2 O15 67.5(3) . . ?
O23 Nd2 O15 68.1(3) . . ?
O18 Nd2 O14 63.3(3) . . ?
O11 Nd2 O14 160.1(3) . . ?
O21 Nd2 O14 129.5(3) . . ?
O12 Nd2 O14 110.6(3) . . ?
O20 Nd2 O14 130.2(3) . . ?
O24 Nd2 O14 68.4(3) . . ?
O23 Nd2 O14 103.7(3) . . ?
O15 Nd2 O14 48.7(3) . . ?
O18 Nd2 O17 49.3(4) . . ?
O11 Nd2 O17 130.8(3) . . ?
O21 Nd2 O17 68.4(4) . . ?
O12 Nd2 O17 176.7(4) . . ?
O20 Nd2 O17 67.6(3) . . ?
O24 Nd2 O17 69.2(4) . . ?
O23 Nd2 O17 113.4(4) . . ?
O15 Nd2 O17 113.1(3) . . ?
O14 Nd2 O17 69.1(3) . . ?
O18 Nd2 O10 66.4(3) . . ?
O11 Nd2 O10 66.2(3) . . ?
O21 Nd2 O10 109.7(3) . . ?
O12 Nd2 O10 67.8(3) . . ?
O20 Nd2 O10 64.9(3) . . ?
O24 Nd2 O10 177.1(3) . . ?
O23 Nd2 O10 133.3(3) . . ?
O15 Nd2 O10 111.7(2) . . ?
O14 Nd2 O10 108.9(3) . . ?
O17 Nd2 O10 109.0(4) . . ?
O18 Nd2 O8 63.8(3) . . ?
O11 Nd2 O8 99.4(3) . . ?
O21 Nd2 O8 155.5(3) . . ?
O12 Nd2 O8 66.3(2) . . ?
O20 Nd2 O8 107.1(3) . . ?
O24 Nd2 O8 131.7(3) . . ?
O23 Nd2 O8 127.3(3) . . ?
O15 Nd2 O8 69.1(2) . . ?
O14 Nd2 O8 67.4(3) . . ?
O17 Nd2 O8 110.9(4) . . ?
O10 Nd2 O8 46.3(2) . . ?
C3 O1 C2 114.1(10) . . ?
C3 O1 Nd1 118.0(7) . . ?
C2 O1 Nd1 125.4(8) . . ?
C4 O2 Nd1 120.7(8) . . ?
C11 O3 C10 112.6(9) . . ?
C11 O3 Nd1 119.3(6) . . ?
C10 O3 Nd1 118.1(8) . . ?
C12 O4 Nd1 123.8(8) . . ?
C19 O5 C18 112.2(9) . . ?
C19 O5 Nd1 121.4(6) . . ?
C18 O5 Nd1 125.7(7) . . ?
C20 O6 Nd1 129.1(8) . . ?
N5 O8 Nd1 97.8(6) . . ?
N5 O8 Nd2 95.2(6) . . ?
Nd1 O8 Nd2 163.6(3) . . ?
N5 O9 Nd1 95.4(6) . . ?
N5 O10 Nd2 99.0(6) . . ?
N6 O11 Nd2 97.1(7) . . ?
N6 O12 Nd2 96.3(7) . . ?
N7 O14 Nd2 97.6(7) . . ?
N7 O15 Nd2 97.4(7) . . ?
N8 O17 Nd2 92.7(10) . . ?
N8 O18 Nd2 96.9(10) . . ?
N9 O20 Nd2 97.0(8) . . ?
N9 O21 Nd2 98.1(8) . . ?
N10 O23 Nd2 95.2(8) . . ?
N10 O24 Nd2 95.8(7) . . ?
C17 N1 C1 107.8(10) . . ?
C17 N1 C9 110.6(9) . . ?
C1 N1 C9 109.3(10) . . ?
C17 N1 Nd1 107.0(7) . . ?
C1 N1 Nd1 108.7(8) . . ?
C9 N1 Nd1 113.2(7) . . ?
C4 N2 C7 119.1(10) . . ?
C4 N2 C5 123.1(12) . . ?
C7 N2 C5 117.8(12) . . ?
C12 N3 C13 120.8(12) . . ?
C12 N3 C15 119.4(13) . . ?
C13 N3 C15 117.8(14) . . ?
C20 N4 C21 116.8(11) . . ?
C20 N4 C23 121.3(12) . . ?
C21 N4 C23 121.9(12) . . ?
O9 N5 O10 122.5(9) . . ?
O9 N5 O8 119.6(10) . . ?
O10 N5 O8 118.0(10) . . ?
O13 N6 O11 122.7(12) . . ?
O13 N6 O12 120.3(11) . . ?
O11 N6 O12 116.9(10) . . ?
O13 N6 Nd2 177.6(10) . . ?
O11 N6 Nd2 58.3(6) . . ?
O12 N6 Nd2 58.7(6) . . ?
O16 N7 O14 124.7(13) . . ?
O16 N7 O15 119.4(13) . . ?
O14 N7 O15 115.8(10) . . ?
O18 N8 O17 120.6(15) . . ?
O18 N8 O19 121.5(19) . . ?
O17 N8 O19 117.7(17) . . ?
O18 N8 Nd2 58.7(8) . . ?
O17 N8 Nd2 62.3(9) . . ?
O19 N8 Nd2 178.2(11) . . ?
O22 N9 O21 119.3(15) . . ?
O22 N9 O20 124.7(15) . . ?
O21 N9 O20 115.8(11) . . ?
O25 N10 O23 120.5(15) . . ?
O25 N10 O24 120.5(14) . . ?
O23 N10 O24 119.1(11) . . ?
O25 N10 Nd2 174.0(9) . . ?
O23 N10 Nd2 60.3(7) . . ?
O24 N10 Nd2 59.3(6) . . ?
C2 C1 N1 111.3(11) . . ?
O1 C2 C1 108.1(11) . . ?
O1 C3 C4 106.3(10) . . ?
O2 C4 N2 120.8(12) . . ?
O2 C4 C3 119.5(13) . . ?
N2 C4 C3 119.6(12) . . ?
N2 C5 C6 112.9(12) . . ?
N2 C7 C8 114.4(14) . . ?
N1 C9 C10 113.7(10) . . ?
O3 C10 C9 104.9(11) . . ?
O3 C11 C12 104.8(10) . . ?
O4 C12 N3 119.4(12) . . ?
O4 C12 C11 120.3(12) . . ?
N3 C12 C11 120.3(12) . . ?
N3 C13 C14 110.6(15) . . ?
N3 C15 C16 105.0(16) . . ?
N1 C17 C18 112.8(10) . . ?
O5 C18 C17 107.7(10) . . ?
O5 C19 C20 106.7(9) . . ?
O6 C20 N4 121.4(11) . . ?
O6 C20 C19 119.0(11) . . ?
N4 C20 C19 119.5(11) . . ?
N4 C21 C22 109.6(15) . . ?
N4 C23 C24 110.8(13) . . ?
Cl3 C25 Cl1 102.5(10) . . ?
Cl3 C25 Cl2 101.0(8) . . ?
Cl1 C25 Cl2 106.3(8) . . ?

loop_
_geom_bond_atom_site_label_1
_geom_bond_atom_site_label_2
_geom_bond_distance
_geom_bond_site_symmetry_2
_geom_bond_publ_flag
Nd1 O4 2.408(9) . ?
Nd1 O6 2.437(8) . ?
Nd1 O2 2.454(8) . ?
Nd1 O7 2.484(8) . ?
Nd1 O1 2.514(8) . ?
Nd1 O3 2.532(8) . ?
Nd1 O5 2.591(8) . ?
Nd1 O8 2.660(8) . ?
Nd1 O9 2.730(8) . ?
Nd1 N1 2.753(9) . ?
Nd2 O18 2.557(10) . ?
Nd2 O11 2.566(8) . ?
Nd2 O21 2.566(9) . ?
Nd2 O12 2.572(9) . ?
Nd2 O20 2.581(9) . ?
Nd2 O24 2.590(10) . ?
Nd2 O23 2.612(11) . ?
Nd2 O15 2.614(8) . ?
Nd2 O14 2.627(9) . ?
Nd2 O17 2.633(11) . ?
Nd2 O10 2.711(8) . ?
Nd2 O8 2.782(8) . ?
O1 C3 1.415(5) . ?
O1 C2 1.438(14) . ?
O2 C4 1.259(15) . ?
O3 C11 1.447(14) . ?
O3 C10 1.451(14) . ?
O4 C12 1.260(14) . ?
O5 C19 1.421(14) . ?
O5 C18 1.428(5) . ?
O6 C20 1.227(13) . ?
O8 N5 1.268(11) . ?
O9 N5 1.229(12) . ?
O10 N5 1.255(12) . ?
O11 N6 1.252(12) . ?
O12 N6 1.270(12) . ?
O13 N6 1.239(13) . ?
O14 N7 1.261(14) . ?
O15 N7 1.288(15) . ?
O16 N7 1.214(13) . ?
O17 N8 1.257(19) . ?
O18 N8 1.238(17) . ?
O19 N8 1.264(16) . ?
O20 N9 1.267(15) . ?
O21 N9 1.254(15) . ?
O22 N9 1.196(13) . ?
O23 N10 1.250(14) . ?
O24 N10 1.268(15) . ?
O25 N10 1.215(13) . ?
N1 C17 1.470(17) . ?
N1 C1 1.477(5) . ?
N1 C9 1.482(5) . ?
N2 C4 1.342(17) . ?
N2 C7 1.467(17) . ?
N2 C5 1.469(5) . ?
N3 C12 1.333(16) . ?
N3 C13 1.472(5) . ?
N3 C15 1.475(5) . ?
N4 C20 1.334(15) . ?
N4 C21 1.474(5) . ?
N4 C23 1.476(5) . ?
C1 C2 1.464(19) . ?
C3 C4 1.490(17) . ?
C5 C6 1.509(5) . ?
C7 C8 1.50(2) . ?
C9 C10 1.496(17) . ?
C11 C12 1.472(17) . ?
C13 C14 1.48(3) . ?
C15 C16 1.494(5) . ?
C17 C18 1.521(19) . ?
C19 C20 1.501(16) . ?
C21 C22 1.496(5) . ?
C23 C24 1.49(2) . ?
O26 C26 1.527(5) . ?
C25 Cl3 1.759(5) . ?
C25 Cl1 1.761(5) . ?
C25 Cl2 1.763(5) . ?

loop_
_geom_hbond_atom_site_label_D
_geom_hbond_atom_site_label_H
_geom_hbond_atom_site_label_A
_geom_hbond_distance_DH
_geom_hbond_distance_HA
_geom_hbond_distance_DA
_geom_hbond_angle_DHA
_geom_hbond_site_symmetry_A
O26 H26 O24 0.82 2.13 2.934(15) 165.9 4_565

loop_
_geom_torsion_atom_site_label_1
_geom_torsion_atom_site_label_2
_geom_torsion_atom_site_label_3
_geom_torsion_atom_site_label_4
_geom_torsion
_geom_torsion_site_symmetry_1
_geom_torsion_site_symmetry_2
_geom_torsion_site_symmetry_3
_geom_torsion_site_symmetry_4
_geom_torsion_publ_flag
O4 Nd1 O1 C3 37.7(8) . . . . ?
O6 Nd1 O1 C3 80.3(10) . . . . ?
O2 Nd1 O1 C3 -33.2(8) . . . . ?
O7 Nd1 O1 C3 -115.3(9) . . . . ?
O3 Nd1 O1 C3 99.1(9) . . . . ?
O5 Nd1 O1 C3 168.4(8) . . . . ?
O8 Nd1 O1 C3 -95.7(9) . . . . ?
O9 Nd1 O1 C3 -30.3(10) . . . . ?
N1 Nd1 O1 C3 163.3(9) . . . . ?
O4 Nd1 O1 C2 -123.1(10) . . . . ?
O6 Nd1 O1 C2 -80.6(12) . . . . ?
O2 Nd1 O1 C2 165.9(11) . . . . ?
O7 Nd1 O1 C2 83.8(10) . . . . ?
O3 Nd1 O1 C2 -61.7(10) . . . . ?
O5 Nd1 O1 C2 7.5(11) . . . . ?
O8 Nd1 O1 C2 103.4(10) . . . . ?
O9 Nd1 O1 C2 168.9(9) . . . . ?
N1 Nd1 O1 C2 2.5(9) . . . . ?
O4 Nd1 O2 C4 -64.0(10) . . . . ?
O6 Nd1 O2 C4 -116.2(10) . . . . ?
O7 Nd1 O2 C4 110.2(10) . . . . ?
O1 Nd1 O2 C4 29.4(10) . . . . ?
O3 Nd1 O2 C4 -27.0(11) . . . . ?
O5 Nd1 O2 C4 139.7(10) . . . . ?
O8 Nd1 O2 C4 174.1(10) . . . . ?
O9 Nd1 O2 C4 -148.1(11) . . . . ?
N1 Nd1 O2 C4 46.5(11) . . . . ?
O4 Nd1 O3 C11 -28.9(8) . . . . ?
O6 Nd1 O3 C11 53.1(8) . . . . ?
O2 Nd1 O3 C11 -69.3(9) . . . . ?
O7 Nd1 O3 C11 -171.5(8) . . . . ?
O1 Nd1 O3 C11 -117.2(8) . . . . ?
O5 Nd1 O3 C11 115.1(8) . . . . ?
O8 Nd1 O3 C11 77.5(9) . . . . ?
O9 Nd1 O3 C11 12.6(9) . . . . ?
N1 Nd1 O3 C11 178.5(9) . . . . ?
O4 Nd1 O3 C10 -172.1(10) . . . . ?
O6 Nd1 O3 C10 -90.1(9) . . . . ?
O2 Nd1 O3 C10 147.5(8) . . . . ?
O7 Nd1 O3 C10 45.3(10) . . . . ?
O1 Nd1 O3 C10 99.5(9) . . . . ?
O5 Nd1 O3 C10 -28.2(9) . . . . ?
O8 Nd1 O3 C10 -65.7(9) . . . . ?
O9 Nd1 O3 C10 -130.6(8) . . . . ?
N1 Nd1 O3 C10 35.2(8) . . . . ?
O6 Nd1 O4 C12 -51.2(9) . . . . ?
O2 Nd1 O4 C12 170.0(10) . . . . ?
O7 Nd1 O4 C12 160.0(9) . . . . ?
O1 Nd1 O4 C12 108.4(10) . . . . ?
O3 Nd1 O4 C12 27.0(9) . . . . ?
O5 Nd1 O4 C12 -19.4(11) . . . . ?
O8 Nd1 O4 C12 -105.3(10) . . . . ?
O9 Nd1 O4 C12 -120.3(10) . . . . ?
N1 Nd1 O4 C12 54.2(10) . . . . ?
O4 Nd1 O5 C19 -52.8(9) . . . . ?
O6 Nd1 O5 C19 -16.9(8) . . . . ?
O2 Nd1 O5 C19 98.9(11) . . . . ?
O7 Nd1 O5 C19 127.6(8) . . . . ?
O1 Nd1 O5 C19 -162.1(8) . . . . ?
O3 Nd1 O5 C19 -92.8(8) . . . . ?
O8 Nd1 O5 C19 61.8(8) . . . . ?
O9 Nd1 O5 C19 33.2(9) . . . . ?
N1 Nd1 O5 C19 -156.9(9) . . . . ?
O4 Nd1 O5 C18 117.2(9) . . . . ?
O6 Nd1 O5 C18 153.0(10) . . . . ?
O2 Nd1 O5 C18 -91.1(12) . . . . ?
O7 Nd1 O5 C18 -62.5(9) . . . . ?
O1 Nd1 O5 C18 7.9(10) . . . . ?
O3 Nd1 O5 C18 77.2(9) . . . . ?
O8 Nd1 O5 C18 -128.2(9) . . . . ?
O9 Nd1 O5 C18 -156.9(9) . . . . ?
N1 Nd1 O5 C18 13.0(9) . . . . ?
O4 Nd1 O6 C20 164.4(11) . . . . ?
O2 Nd1 O6 C20 -145.2(10) . . . . ?
O7 Nd1 O6 C20 -38.9(12) . . . . ?
O1 Nd1 O6 C20 120.3(10) . . . . ?
O3 Nd1 O6 C20 100.8(10) . . . . ?
O5 Nd1 O6 C20 13.4(9) . . . . ?
O8 Nd1 O6 C20 -62.5(10) . . . . ?
O9 Nd1 O6 C20 -113.3(10) . . . . ?
N1 Nd1 O6 C20 50.5(11) . . . . ?
O4 Nd1 O8 N5 -19.6(7) . . . . ?
O6 Nd1 O8 N5 -75.8(6) . . . . ?
O2 Nd1 O8 N5 50.7(6) . . . . ?
O7 Nd1 O8 N5 122.8(7) . . . . ?
O1 Nd1 O8 N5 102.1(7) . . . . ?
O3 Nd1 O8 N5 -100.6(6) . . . . ?
O5 Nd1 O8 N5 -140.7(7) . . . . ?
O9 Nd1 O8 N5 0.4(6) . . . . ?
N1 Nd1 O8 N5 -179.1(6) . . . . ?
O4 Nd1 O8 Nd2 -162.0(11) . . . . ?
O6 Nd1 O8 Nd2 141.8(12) . . . . ?
O2 Nd1 O8 Nd2 -91.7(12) . . . . ?
O7 Nd1 O8 Nd2 -19.5(11) . . . . ?
O1 Nd1 O8 Nd2 -40.3(14) . . . . ?
O3 Nd1 O8 Nd2 117.0(11) . . . . ?
O5 Nd1 O8 Nd2 76.9(12) . . . . ?
O9 Nd1 O8 Nd2 -142.0(13) . . . . ?
N1 Nd1 O8 Nd2 38.5(13) . . . . ?
O18 Nd2 O8 N5 -74.7(6) . . . . ?
O11 Nd2 O8 N5 50.5(6) . . . . ?
O21 Nd2 O8 N5 -6.5(11) . . . . ?
O12 Nd2 O8 N5 88.2(6) . . . . ?
O20 Nd2 O8 N5 -18.0(7) . . . . ?
O24 Nd2 O8 N5 -170.2(6) . . . . ?
O23 Nd2 O8 N5 124.6(6) . . . . ?
O15 Nd2 O8 N5 162.3(7) . . . . ?
O14 Nd2 O8 N5 -145.1(7) . . . . ?
O17 Nd2 O8 N5 -90.0(7) . . . . ?
O10 Nd2 O8 N5 6.8(6) . . . . ?
O18 Nd2 O8 Nd1 67.9(12) . . . . ?
O11 Nd2 O8 Nd1 -166.9(12) . . . . ?
O21 Nd2 O8 Nd1 136.1(11) . . . . ?
O12 Nd2 O8 Nd1 -129.2(12) . . . . ?
O20 Nd2 O8 Nd1 124.6(12) . . . . ?
O24 Nd2 O8 Nd1 -27.6(13) . . . . ?
O23 Nd2 O8 Nd1 -92.8(12) . . . . ?
O15 Nd2 O8 Nd1 -55.1(12) . . . . ?
O14 Nd2 O8 Nd1 -2.4(11) . . . . ?
O17 Nd2 O8 Nd1 52.6(12) . . . . ?
O10 Nd2 O8 Nd1 149.5(13) . . . . ?
O4 Nd1 O9 N5 162.2(7) . . . . ?
O6 Nd1 O9 N5 83.5(7) . . . . ?
O2 Nd1 O9 N5 -124.1(8) . . . . ?
O7 Nd1 O9 N5 -51.4(7) . . . . ?
O1 Nd1 O9 N5 -126.9(7) . . . . ?
O3 Nd1 O9 N5 125.9(7) . . . . ?
O5 Nd1 O9 N5 37.0(7) . . . . ?
O8 Nd1 O9 N5 -0.4(6) . . . . ?
N1 Nd1 O9 N5 1.1(15) . . . . ?
O18 Nd2 O10 N5 68.6(7) . . . . ?
O11 Nd2 O10 N5 -138.9(7) . . . . ?
O21 Nd2 O10 N5 167.2(7) . . . . ?
O12 Nd2 O10 N5 -84.8(7) . . . . ?
O20 Nd2 O10 N5 146.7(7) . . . . ?
O24 Nd2 O10 N5 41(6) . . . . ?
O23 Nd2 O10 N5 -111.5(7) . . . . ?
O15 Nd2 O10 N5 -31.6(7) . . . . ?
O14 Nd2 O10 N5 20.4(7) . . . . ?
O17 Nd2 O10 N5 94.1(7) . . . . ?
O8 Nd2 O10 N5 -7.0(6) . . . . ?
O18 Nd2 O11 N6 109.3(7) . . . . ?
O21 Nd2 O11 N6 -157.0(8) . . . . ?
O12 Nd2 O11 N6 -2.4(6) . . . . ?
O20 Nd2 O11 N6 149.6(8) . . . . ?
O24 Nd2 O11 N6 -102.0(7) . . . . ?
O23 Nd2 O11 N6 -81.3(7) . . . . ?
O15 Nd2 O11 N6 -26.3(8) . . . . ?
O14 Nd2 O11 N6 -1.7(13) . . . . ?
O17 Nd2 O11 N6 173.2(7) . . . . ?
O10 Nd2 O11 N6 78.0(7) . . . . ?
O8 Nd2 O11 N6 44.9(7) . . . . ?
O18 Nd2 O12 N6 -105.8(7) . . . . ?
O11 Nd2 O12 N6 2.4(6) . . . . ?
O21 Nd2 O12 N6 28.1(8) . . . . ?
O20 Nd2 O12 N6 -25.1(7) . . . . ?
O24 Nd2 O12 N6 108.0(7) . . . . ?
O23 Nd2 O12 N6 85.1(7) . . . . ?
O15 Nd2 O12 N6 158.8(7) . . . . ?
O14 Nd2 O12 N6 -177.3(6) . . . . ?
O17 Nd2 O12 N6 -94(6) . . . . ?
O10 Nd2 O12 N6 -74.6(7) . . . . ?
O8 Nd2 O12 N6 -125.2(7) . . . . ?
O18 Nd2 O14 N7 -156.7(8) . . . . ?
O11 Nd2 O14 N7 -34.7(13) . . . . ?
O21 Nd2 O14 N7 115.0(8) . . . . ?
O12 Nd2 O14 N7 -34.2(8) . . . . ?
O20 Nd2 O14 N7 -179.5(6) . . . . ?
O24 Nd2 O14 N7 74.3(7) . . . . ?
O23 Nd2 O14 N7 39.2(8) . . . . ?
O15 Nd2 O14 N7 -4.2(6) . . . . ?
O17 Nd2 O14 N7 149.3(8) . . . . ?
O10 Nd2 O14 N7 -106.9(7) . . . . ?
O8 Nd2 O14 N7 -85.8(7) . . . . ?
O18 Nd2 O15 N7 29.8(7) . . . . ?
O11 Nd2 O15 N7 173.3(6) . . . . ?
O21 Nd2 O15 N7 -104.6(7) . . . . ?
O12 Nd2 O15 N7 153.9(7) . . . . ?
O20 Nd2 O15 N7 78(5) . . . . ?
O24 Nd2 O15 N7 -76.2(7) . . . . ?
O23 Nd2 O15 N7 -129.8(7) . . . . ?
O14 Nd2 O15 N7 4.2(6) . . . . ?
O17 Nd2 O15 N7 -22.7(8) . . . . ?
O10 Nd2 O15 N7 100.7(7) . . . . ?
O8 Nd2 O15 N7 81.9(7) . . . . ?
O18 Nd2 O17 N8 3.9(8) . . . . ?
O11 Nd2 O17 N8 -102.1(9) . . . . ?
O21 Nd2 O17 N8 -131.8(10) . . . . ?
O12 Nd2 O17 N8 -9(6) . . . . ?
O20 Nd2 O17 N8 -78.6(9) . . . . ?
O24 Nd2 O17 N8 150.0(10) . . . . ?
O23 Nd2 O17 N8 172.5(8) . . . . ?
O15 Nd2 O17 N8 97.4(9) . . . . ?
O14 Nd2 O17 N8 76.1(9) . . . . ?
O10 Nd2 O17 N8 -27.5(9) . . . . ?
O8 Nd2 O17 N8 22.0(9) . . . . ?
O11 Nd2 O18 N8 112.3(8) . . . . ?
O21 Nd2 O18 N8 38.4(9) . . . . ?
O12 Nd2 O18 N8 175.1(7) . . . . ?
O20 Nd2 O18 N8 73.2(8) . . . . ?
O24 Nd2 O18 N8 -37.8(9) . . . . ?
O23 Nd2 O18 N8 -36.4(15) . . . . ?
O15 Nd2 O18 N8 -109.8(8) . . . . ?
O14 Nd2 O18 N8 -88.5(9) . . . . ?
O17 Nd2 O18 N8 -4.0(8) . . . . ?
O10 Nd2 O18 N8 143.6(9) . . . . ?
O8 Nd2 O18 N8 -165.1(9) . . . . ?
O18 Nd2 O20 N9 -132.3(10) . . . . ?
O11 Nd2 O20 N9 81.7(9) . . . . ?
O21 Nd2 O20 N9 1.0(9) . . . . ?
O12 Nd2 O20 N9 104.1(9) . . . . ?
O24 Nd2 O20 N9 -28.0(10) . . . . ?
O23 Nd2 O20 N9 27.1(10) . . . . ?
O15 Nd2 O20 N9 179(100) . . . . ?
O14 Nd2 O20 N9 -110.7(9) . . . . ?
O17 Nd2 O20 N9 -79.2(10) . . . . ?
O10 Nd2 O20 N9 155.2(10) . . . . ?
O8 Nd2 O20 N9 174.8(9) . . . . ?
O18 Nd2 O21 N9 44.1(10) . . . . ?
O11 Nd2 O21 N9 -78.7(10) . . . . ?
O12 Nd2 O21 N9 -99.5(10) . . . . ?
O20 Nd2 O21 N9 -1.1(9) . . . . ?
O24 Nd2 O21 N9 151.6(10) . . . . ?
O23 Nd2 O21 N9 -156.1(10) . . . . ?
O15 Nd2 O21 N9 179.1(8) . . . . ?
O14 Nd2 O21 N9 112.0(10) . . . . ?
O17 Nd2 O21 N9 77.5(10) . . . . ?
O10 Nd2 O21 N9 -25.8(10) . . . . ?
O8 Nd2 O21 N9 -15.6(15) . . . . ?
O18 Nd2 O23 N10 -6.3(16) . . . . ?
O11 Nd2 O23 N10 -159.9(8) . . . . ?
O21 Nd2 O23 N10 -87.2(8) . . . . ?
O12 Nd2 O23 N10 147.5(8) . . . . ?
O20 Nd2 O23 N10 -107.8(8) . . . . ?
O24 Nd2 O23 N10 -4.5(6) . . . . ?
O15 Nd2 O23 N10 74.1(8) . . . . ?
O14 Nd2 O23 N10 40.3(8) . . . . ?
O17 Nd2 O23 N10 -32.6(9) . . . . ?
O10 Nd2 O23 N10 173.7(6) . . . . ?
O8 Nd2 O23 N10 112.1(7) . . . . ?
O18 Nd2 O24 N10 -176.2(7) . . . . ?
O11 Nd2 O24 N10 30.6(8) . . . . ?
O21 Nd2 O24 N10 83.8(7) . . . . ?
O12 Nd2 O24 N10 -24.4(8) . . . . ?
O20 Nd2 O24 N10 106.4(7) . . . . ?
O23 Nd2 O24 N10 4.4(6) . . . . ?
O15 Nd2 O24 N10 -75.4(7) . . . . ?
O14 Nd2 O24 N10 -128.2(8) . . . . ?
O17 Nd2 O24 N10 156.9(8) . . . . ?
O10 Nd2 O24 N10 -150(5) . . . . ?
O8 Nd2 O24 N10 -103.2(7) . . . . ?
O4 Nd1 N1 C17 -153.6(7) . . . . ?
O6 Nd1 N1 C17 -70.7(8) . . . . ?
O2 Nd1 N1 C17 124.0(8) . . . . ?
O7 Nd1 N1 C17 60.2(8) . . . . ?
O1 Nd1 N1 C17 141.0(8) . . . . ?
O3 Nd1 N1 C17 -126.8(8) . . . . ?
O5 Nd1 N1 C17 -34.2(7) . . . . ?
O8 Nd1 N1 C17 6.9(8) . . . . ?
O9 Nd1 N1 C17 5.6(14) . . . . ?
O4 Nd1 N1 C1 90.2(8) . . . . ?
O6 Nd1 N1 C1 173.1(8) . . . . ?
O2 Nd1 N1 C1 7.9(9) . . . . ?
O7 Nd1 N1 C1 -56.0(8) . . . . ?
O1 Nd1 N1 C1 24.8(8) . . . . ?
O3 Nd1 N1 C1 117.0(8) . . . . ?
O5 Nd1 N1 C1 -150.4(9) . . . . ?
O8 Nd1 N1 C1 -109.3(8) . . . . ?
O9 Nd1 N1 C1 -110.5(12) . . . . ?
O4 Nd1 N1 C9 -31.5(8) . . . . ?
O6 Nd1 N1 C9 51.4(8) . . . . ?
O2 Nd1 N1 C9 -113.8(8) . . . . ?
O7 Nd1 N1 C9 -177.7(8) . . . . ?
O1 Nd1 N1 C9 -96.9(8) . . . . ?
O3 Nd1 N1 C9 -4.7(7) . . . . ?
O5 Nd1 N1 C9 88.0(8) . . . . ?
O8 Nd1 N1 C9 129.0(8) . . . . ?
O9 Nd1 N1 C9 127.8(11) . . . . ?
Nd1 O9 N5 O10 -177.7(10) . . . . ?
Nd1 O9 N5 O8 0.8(11) . . . . ?
Nd2 O10 N5 O9 -168.9(10) . . . . ?
Nd2 O10 N5 O8 12.6(10) . . . . ?
Nd1 O8 N5 O9 -0.8(11) . . . . ?
Nd2 O8 N5 O9 169.3(9) . . . . ?
Nd1 O8 N5 O10 177.8(9) . . . . ?
Nd2 O8 N5 O10 -12.2(10) . . . . ?
Nd2 O11 N6 O13 -177.5(12) . . . . ?
Nd2 O11 N6 O12 4.2(11) . . . . ?
Nd2 O12 N6 O13 177.4(11) . . . . ?
Nd2 O12 N6 O11 -4.2(11) . . . . ?
O18 Nd2 N6 O13 27(23) . . . . ?
O11 Nd2 N6 O13 117(23) . . . . ?
O21 Nd2 N6 O13 138(23) . . . . ?
O12 Nd2 N6 O13 -68(23) . . . . ?
O20 Nd2 N6 O13 89(23) . . . . ?
O24 Nd2 N6 O13 -152(23) . . . . ?
O23 Nd2 N6 O13 -153(23) . . . . ?
O15 Nd2 N6 O13 -87(23) . . . . ?
O14 Nd2 N6 O13 -64(23) . . . . ?
O17 Nd2 N6 O13 104(23) . . . . ?
O10 Nd2 N6 O13 26(23) . . . . ?
O8 Nd2 N6 O13 -19(23) . . . . ?
O18 Nd2 N6 O11 -89.8(8) . . . . ?
O21 Nd2 N6 O11 21.3(7) . . . . ?
O12 Nd2 N6 O11 175.6(11) . . . . ?
O20 Nd2 N6 O11 -27.7(7) . . . . ?
O24 Nd2 N6 O11 91.2(7) . . . . ?
O23 Nd2 N6 O11 90.0(7) . . . . ?
O15 Nd2 N6 O11 156.0(7) . . . . ?
O14 Nd2 N6 O11 179.1(7) . . . . ?
O17 Nd2 N6 O11 -12.2(13) . . . . ?
O10 Nd2 N6 O11 -90.3(7) . . . . ?
O8 Nd2 N6 O11 -135.3(7) . . . . ?
O18 Nd2 N6 O12 94.6(7) . . . . ?
O11 Nd2 N6 O12 -175.6(11) . . . . ?
O21 Nd2 N6 O12 -154.4(7) . . . . ?
O20 Nd2 N6 O12 156.7(7) . . . . ?
O24 Nd2 N6 O12 -84.4(7) . . . . ?
O23 Nd2 N6 O12 -85.6(7) . . . . ?
O15 Nd2 N6 O12 -19.6(7) . . . . ?
O14 Nd2 N6 O12 3.5(9) . . . . ?
O17 Nd2 N6 O12 172.2(9) . . . . ?
O10 Nd2 N6 O12 94.1(7) . . . . ?
O8 Nd2 N6 O12 49.1(7) . . . . ?
Nd2 O14 N7 O16 -174.5(12) . . . . ?
Nd2 O14 N7 O15 7.2(11) . . . . ?
Nd2 O15 N7 O16 174.4(10) . . . . ?
Nd2 O15 N7 O14 -7.2(11) . . . . ?
Nd2 O18 N8 O17 7.3(15) . . . . ?
Nd2 O18 N8 O19 -177.9(12) . . . . ?
Nd2 O17 N8 O18 -7.1(15) . . . . ?
Nd2 O17 N8 O19 178.0(12) . . . . ?
O11 Nd2 N8 O18 -87.0(10) . . . . ?
O21 Nd2 N8 O18 -143.1(9) . . . . ?
O12 Nd2 N8 O18 -8.2(12) . . . . ?
O20 Nd2 N8 O18 -96.8(9) . . . . ?
O24 Nd2 N8 O18 145.0(8) . . . . ?
O23 Nd2 N8 O18 162.5(8) . . . . ?
O15 Nd2 N8 O18 79.2(9) . . . . ?
O14 Nd2 N8 O18 79.6(9) . . . . ?
O17 Nd2 N8 O18 172.9(14) . . . . ?
O10 Nd2 N8 O18 -33.0(8) . . . . ?
O8 Nd2 N8 O18 13.4(8) . . . . ?
O18 Nd2 N8 O17 -172.9(14) . . . . ?
O11 Nd2 N8 O17 100.2(9) . . . . ?
O21 Nd2 N8 O17 44.1(9) . . . . ?
O12 Nd2 N8 O17 178.9(7) . . . . ?
O20 Nd2 N8 O17 90.3(9) . . . . ?
O24 Nd2 N8 O17 -27.8(9) . . . . ?
O23 Nd2 N8 O17 -10.3(11) . . . . ?
O15 Nd2 N8 O17 -93.6(9) . . . . ?
O14 Nd2 N8 O17 -93.3(9) . . . . ?
O10 Nd2 N8 O17 154.1(9) . . . . ?
O8 Nd2 N8 O17 -159.5(9) . . . . ?
O18 Nd2 N8 O19 97(50) . . . . ?
O11 Nd2 N8 O19 10(50) . . . . ?
O21 Nd2 N8 O19 -46(50) . . . . ?
O12 Nd2 N8 O19 89(50) . . . . ?
O20 Nd2 N8 O19 0(50) . . . . ?
O24 Nd2 N8 O19 -118(50) . . . . ?
O23 Nd2 N8 O19 -100(50) . . . . ?
O15 Nd2 N8 O19 176(100) . . . . ?
O14 Nd2 N8 O19 177(100) . . . . ?
O17 Nd2 N8 O19 -90(50) . . . . ?
O10 Nd2 N8 O19 64(50) . . . . ?
O8 Nd2 N8 O19 110(50) . . . . ?
Nd2 O21 N9 O22 177.1(13) . . . . ?
Nd2 O21 N9 O20 1.8(16) . . . . ?
Nd2 O20 N9 O22 -176.8(15) . . . . ?
Nd2 O20 N9 O21 -1.8(15) . . . . ?
Nd2 O23 N10 O25 -173.1(10) . . . . ?
Nd2 O23 N10 O24 8.0(11) . . . . ?
Nd2 O24 N10 O25 173.0(10) . . . . ?
Nd2 O24 N10 O23 -8.0(11) . . . . ?
O18 Nd2 N10 O25 -85(12) . . . . ?
O11 Nd2 N10 O25 118(12) . . . . ?
O21 Nd2 N10 O25 -177(100) . . . . ?
O12 Nd2 N10 O25 68(12) . . . . ?
O20 Nd2 N10 O25 -176(100) . . . . ?
O24 Nd2 N10 O25 -90(12) . . . . ?
O23 Nd2 N10 O25 99(12) . . . . ?
O15 Nd2 N10 O25 4(12) . . . . ?
O14 Nd2 N10 O25 -42(12) . . . . ?
O17 Nd2 N10 O25 -111(12) . . . . ?
O10 Nd2 N10 O25 87(12) . . . . ?
O8 Nd2 N10 O25 10(12) . . . . ?
O18 Nd2 N10 O23 176.9(8) . . . . ?
O11 Nd2 N10 O23 19.1(8) . . . . ?
O21 Nd2 N10 O23 84.1(8) . . . . ?
O12 Nd2 N10 O23 -30.3(8) . . . . ?
O20 Nd2 N10 O23 85.0(8) . . . . ?
O24 Nd2 N10 O23 171.9(11) . . . . ?
O15 Nd2 N10 O23 -94.9(8) . . . . ?
O14 Nd2 N10 O23 -140.9(8) . . . . ?
O17 Nd2 N10 O23 150.3(8) . . . . ?
O10 Nd2 N10 O23 -12.0(12) . . . . ?
O8 Nd2 N10 O23 -88.4(8) . . . . ?
O18 Nd2 N10 O24 5.0(9) . . . . ?
O11 Nd2 N10 O24 -152.8(7) . . . . ?
O21 Nd2 N10 O24 -87.8(7) . . . . ?
O12 Nd2 N10 O24 157.8(7) . . . . ?
O20 Nd2 N10 O24 -86.9(7) . . . . ?
O23 Nd2 N10 O24 -171.9(11) . . . . ?
O15 Nd2 N10 O24 93.2(8) . . . . ?
O14 Nd2 N10 O24 47.2(7) . . . . ?
O17 Nd2 N10 O24 -21.6(7) . . . . ?
O10 Nd2 N10 O24 176.1(7) . . . . ?
O8 Nd2 N10 O24 99.7(7) . . . . ?
C17 N1 C1 C2 -166.8(10) . . . . ?
C9 N1 C1 C2 72.9(14) . . . . ?
Nd1 N1 C1 C2 -51.2(12) . . . . ?
C3 O1 C2 C1 169.1(11) . . . . ?
Nd1 O1 C2 C1 -29.4(15) . . . . ?
N1 C1 C2 O1 53.0(15) . . . . ?
C2 O1 C3 C4 -163.5(11) . . . . ?
Nd1 O1 C3 C4 33.6(13) . . . . ?
Nd1 O2 C4 N2 155.1(9) . . . . ?
Nd1 O2 C4 C3 -23.7(16) . . . . ?
C7 N2 C4 O2 0(2) . . . . ?
C5 N2 C4 O2 179.2(11) . . . . ?
C7 N2 C4 C3 179.1(13) . . . . ?
C5 N2 C4 C3 -2.0(19) . . . . ?
O1 C3 C4 O2 -7.0(17) . . . . ?
O1 C3 C4 N2 174.1(12) . . . . ?
C4 N2 C5 C6 -91.4(17) . . . . ?
C7 N2 C5 C6 87.5(18) . . . . ?
C4 N2 C7 C8 -86.1(18) . . . . ?
C5 N2 C7 C8 94.9(16) . . . . ?
C17 N1 C9 C10 96.7(14) . . . . ?
C1 N1 C9 C10 -144.8(13) . . . . ?
Nd1 N1 C9 C10 -23.4(14) . . . . ?
C11 O3 C10 C9 154.6(10) . . . . ?
Nd1 O3 C10 C9 -59.8(13) . . . . ?
N1 C9 C10 O3 51.2(16) . . . . ?
C10 O3 C11 C12 173.3(12) . . . . ?
Nd1 O3 C11 C12 28.2(13) . . . . ?
Nd1 O4 C12 N3 154.8(10) . . . . ?
Nd1 O4 C12 C11 -23.0(17) . . . . ?
C13 N3 C12 O4 0(2) . . . . ?
C15 N3 C12 O4 164.2(14) . . . . ?
C13 N3 C12 C11 178.3(15) . . . . ?
C15 N3 C12 C11 -18(2) . . . . ?
O3 C11 C12 O4 -4.8(18) . . . . ?
O3 C11 C12 N3 177.4(12) . . . . ?
C12 N3 C13 C14 -79(2) . . . . ?
C15 N3 C13 C14 116.9(18) . . . . ?
C12 N3 C15 C16 113(2) . . . . ?
C13 N3 C15 C16 -83(2) . . . . ?
C1 N1 C17 C18 173.7(10) . . . . ?
C9 N1 C17 C18 -66.8(12) . . . . ?
Nd1 N1 C17 C18 56.9(11) . . . . ?
C19 O5 C18 C17 -178.7(10) . . . . ?
Nd1 O5 C18 C17 10.5(14) . . . . ?
N1 C17 C18 O5 -46.1(14) . . . . ?
C18 O5 C19 C20 -152.2(10) . . . . ?
Nd1 O5 C19 C20 19.0(12) . . . . ?
Nd1 O6 C20 N4 168.4(9) . . . . ?
Nd1 O6 C20 C19 -8.4(16) . . . . ?
C21 N4 C20 O6 9.6(19) . . . . ?
C23 N4 C20 O6 -172.7(12) . . . . ?
C21 N4 C20 C19 -173.6(12) . . . . ?
C23 N4 C20 C19 4.2(19) . . . . ?
O5 C19 C20 O6 -7.7(15) . . . . ?
O5 C19 C20 N4 175.4(11) . . . . ?
C20 N4 C21 C22 -93.2(17) . . . . ?
C23 N4 C21 C22 89.1(18) . . . . ?
C20 N4 C23 C24 -105.1(17) . . . . ?
C21 N4 C23 C24 72.5(18) . . . . ?
